data_7062496
loop_
_publ_author_name
'Dahiwadkar, Rahul'
'Dubey, Gurudutt'
'Shaik, Althaf'
'Jana, Palash'
'Thiruvenkatam, Vijay'
'Kanvah, Sriram'

_publ_section_title
;
 Halogen-bonded co-crystals with AIE-active \a-cyanostilbenes
;
_journal_issue 24
_journal_name_full 'New Journal of Chemistry'
_journal_page_first 11685
_journal_page_last 11696
_journal_paper_doi 10.1039/D3NJ00333G
_journal_volume 47
_journal_year 2023
_chemical_formula_moiety 'C17 H15 I N2'
_chemical_formula_sum 'C17 H15 I N2'
_chemical_formula_weight 374.21
_chemical_name_systematic Monoiodo_diarylcyanostilbene
_space_group_crystal_system monoclinic
_space_group_IT_number 14
_space_group_name_Hall '-P 2ybc'
_space_group_name_H-M_alt 'P 1 21/c 1'
_atom_sites_solution_hydrogens geom
_atom_sites_solution_primary dual
_audit_block_doi 10.5517/ccdc.csd.cc2d45zq
_audit_creation_date 2022-09-21
_audit_creation_method
;
Olex2 1.5
(compiled 2022.04.07 svn.rca3783a0 for OlexSys, GUI svn.r6498)
;
_audit_update_record
;
2022-09-21 deposited with the CCDC.	2023-05-19 downloaded from the CCDC.
;
_cell_angle_alpha 90
_cell_angle_beta 98.1290(10)
_cell_angle_gamma 90
_cell_formula_units_Z 4
_cell_length_a 11.3563(4)
_cell_length_b 6.0912(2)
_cell_length_c 22.4406(10)
_cell_measurement_reflns_used 9995
_cell_measurement_temperature 273(2)
_cell_measurement_theta_max 56.509
_cell_measurement_theta_min 4.777
_cell_volume 1536.70(10)
_computing_molecular_graphics 'Olex2 1.5 (Dolomanov et al., 2009)'
_computing_publication_material 'Olex2 1.5 (Dolomanov et al., 2009)'
_computing_structure_refinement 'SHELXL 2019/2 (Sheldrick, 2015)'
_computing_structure_solution 'SHELXT 2018/2 (Sheldrick, 2018)'
_diffrn_ambient_temperature 273.15
_diffrn_measured_fraction_theta_full 0.976
_diffrn_measured_fraction_theta_max 0.980
_diffrn_measurement_device_type 'Bruker APEX-II CCD'
_diffrn_radiation_type MoK\a
_diffrn_radiation_wavelength 0.71073
_diffrn_reflns_av_R_equivalents 0.0511
_diffrn_reflns_av_unetI/netI 0.0281
_diffrn_reflns_Laue_measured_fraction_full 0.976
_diffrn_reflns_Laue_measured_fraction_max 0.980
_diffrn_reflns_limit_h_max 15
_diffrn_reflns_limit_h_min -15
_diffrn_reflns_limit_k_max 8
_diffrn_reflns_limit_k_min -8
_diffrn_reflns_limit_l_max 29
_diffrn_reflns_limit_l_min -27
_diffrn_reflns_number 27580
_diffrn_reflns_point_group_measured_fraction_full 0.976
_diffrn_reflns_point_group_measured_fraction_max 0.980
_diffrn_reflns_theta_full 25.242
_diffrn_reflns_theta_max 28.305
_diffrn_reflns_theta_min 1.811
_exptl_absorpt_coefficient_mu 2.076
_exptl_absorpt_correction_T_max 0.7457
_exptl_absorpt_correction_T_min 0.5704
_exptl_absorpt_correction_type multi-scan
_exptl_absorpt_process_details 'SADABS-2016/2- Bruker AXS area detector scaling and absorption correction.'
_exptl_crystal_colour 'clear greenish green'
_exptl_crystal_colour_lustre clear
_exptl_crystal_colour_modifier greenish
_exptl_crystal_colour_primary green
_exptl_crystal_density_diffrn 1.617
_exptl_crystal_description plate
_exptl_crystal_F_000 736
_exptl_crystal_recrystallization_method 'Re-crystallisation from solvent'
_exptl_crystal_size_max 0.333
_exptl_crystal_size_mid 0.156
_exptl_crystal_size_min 0.119
_refine_diff_density_max 0.663
_refine_diff_density_min -0.744
_refine_diff_density_rms 0.061
_refine_ls_extinction_method none
_refine_ls_goodness_of_fit_ref 1.031
_refine_ls_hydrogen_treatment constr
_refine_ls_matrix_type full
_refine_ls_number_parameters 183
_refine_ls_number_reflns 3737
_refine_ls_number_restraints 0
_refine_ls_restrained_S_all 1.031
_refine_ls_R_factor_all 0.0390
_refine_ls_R_factor_gt 0.0338
_refine_ls_shift/su_max 0.001
_refine_ls_shift/su_mean 0.000
_refine_ls_structure_factor_coef Fsqd
_refine_ls_weighting_details 'w=1/[\s^2^(Fo^2^)+(0.0444P)^2^+0.8310P] where P=(Fo^2^+2Fc^2^)/3'
_refine_ls_weighting_scheme calc
_refine_ls_wR_factor_gt 0.0914
_refine_ls_wR_factor_ref 0.0957
_reflns_Friedel_coverage 0.000
_reflns_number_gt 3242
_reflns_number_total 3737
_reflns_threshold_expression 'I > 2\s(I)'
_cod_data_source_file d3nj00333g2.cif
_cod_data_source_block monoiodo_0m_a
_cod_depositor_comments 'Adding full bibliography for 7062496--7062498.cif.'
_cod_database_code 7062496
_shelx_shelxl_version_number 2019/2
_shelx_space_group_comment
;
The symmetry employed for this shelxl refinement is uniquely defined
by the following loop, which should always be used as a source of
symmetry information in preference to the above space-group names.
They are only intended as comments.
;
_shelx_estimated_absorpt_t_max 0.790
_shelx_estimated_absorpt_t_min 0.545
_olex2_refinement_description
;
1. Fixed Uiso
 At 1.2 times of:
  All C(H) groups
 At 1.5 times of:
  All C(H,H,H) groups
2.a Aromatic/amide H refined with riding coordinates:
 C11(H11), C14(H14), C9(H9), C12(H12), C3(H3), C15(H15), C2(H2), C5(H5), C6(H6)
2.b Idealised Me refined as rotating group:
 C16(H16A,H16B,H16C), C17(H17A,H17B,H17C)
;
_olex2_submission_special_instructions 'No special instructions were received'

loop_
_space_group_symop_operation_xyz
'x, y, z'
'-x, y+1/2, -z+1/2'
'-x, -y, -z'
'x, -y-1/2, z-1/2'

loop_
_atom_site_label
_atom_site_type_symbol
_atom_site_fract_x
_atom_site_fract_y
_atom_site_fract_z
_atom_site_U_iso_or_equiv
_atom_site_adp_type
_atom_site_occupancy
_atom_site_site_symmetry_order
_atom_site_calc_flag
_atom_site_refinement_flags_posn
_atom_site_refinement_flags_adp
_atom_site_refinement_flags_occupancy
_atom_site_disorder_assembly
_atom_site_disorder_group
I1 I 0.17545(2) 0.56079(4) 0.51237(2) 0.07726(12) Uani 1 1 d . . . . .
N2 N 0.9575(2) 0.4081(3) 0.15076(10) 0.0572(5) Uani 1 1 d . . . . .
C13 C 0.8737(2) 0.4147(4) 0.18850(10) 0.0465(5) Uani 1 1 d . . . . .
C10 C 0.6986(2) 0.4238(4) 0.26853(10) 0.0469(5) Uani 1 1 d . . . . .
C7 C 0.57522(18) 0.3196(4) 0.35098(10) 0.0459(4) Uani 1 1 d . . . . .
C4 C 0.48325(18) 0.3787(4) 0.38911(10) 0.0448(4) Uani 1 1 d . . . . .
C11 C 0.7792(2) 0.2504(4) 0.26836(12) 0.0546(5) Uani 1 1 d . . . . .
H11 H 0.775388 0.134460 0.294989 0.065 Uiso 1 1 calc R U . . .
C14 C 0.7929(2) 0.5899(4) 0.18834(12) 0.0540(5) Uani 1 1 d . . . . .
H14 H 0.796115 0.705563 0.161568 0.065 Uiso 1 1 calc R U . . .
C1 C 0.3097(2) 0.4840(4) 0.46059(11) 0.0515(5) Uani 1 1 d . . . . .
C9 C 0.6087(2) 0.4490(4) 0.30800(11) 0.0496(5) Uani 1 1 d . . . . .
H9 H 0.566211 0.579685 0.302431 0.059 Uiso 1 1 calc R U . . .
C12 C 0.8638(2) 0.2452(4) 0.23015(11) 0.0535(5) Uani 1 1 d . . . . .
H12 H 0.915874 0.126778 0.231901 0.064 Uiso 1 1 calc R U . . .
C3 C 0.4579(2) 0.2406(4) 0.43466(13) 0.0601(6) Uani 1 1 d . . . . .
H3 H 0.499941 0.109814 0.441409 0.072 Uiso 1 1 calc R U . . .
C15 C 0.7094(2) 0.5930(4) 0.22705(11) 0.0530(5) Uani 1 1 d . . . . .
H15 H 0.657770 0.712079 0.225763 0.064 Uiso 1 1 calc R U . . .
C2 C 0.3716(2) 0.2918(5) 0.47057(12) 0.0636(6) Uani 1 1 d . . . . .
H2 H 0.356137 0.196774 0.500955 0.076 Uiso 1 1 calc R U . . .
C5 C 0.4183(2) 0.5727(4) 0.38049(13) 0.0577(6) Uani 1 1 d . . . . .
H5 H 0.432937 0.668507 0.350113 0.069 Uiso 1 1 calc R U . . .
C6 C 0.3329(2) 0.6259(5) 0.41593(12) 0.0591(6) Uani 1 1 d . . . . .
H6 H 0.291079 0.757095 0.409718 0.071 Uiso 1 1 calc R U . . .
C16 C 1.0402(3) 0.2283(5) 0.15181(14) 0.0695(7) Uani 1 1 d . . . . .
H16A H 1.078700 0.205710 0.192252 0.104 Uiso 1 1 calc R U . . .
H16B H 1.098752 0.261833 0.126253 0.104 Uiso 1 1 calc R U . . .
H16C H 0.998098 0.097408 0.137642 0.104 Uiso 1 1 calc R U . . .
C8 C 0.6295(3) 0.1085(4) 0.36409(15) 0.0629(7) Uani 1 1 d . . . . .
C17 C 0.9639(3) 0.5741(5) 0.10568(16) 0.0717(8) Uani 1 1 d . . . . .
H17A H 0.887027 0.591920 0.082188 0.108 Uiso 1 1 calc R U . . .
H17B H 1.020353 0.530378 0.079903 0.108 Uiso 1 1 calc R U . . .
H17C H 0.988552 0.710564 0.124896 0.108 Uiso 1 1 calc R U . . .
N1 N 0.6699(4) -0.0606(4) 0.3759(2) 0.0986(12) Uani 1 1 d . . . . .

loop_
_atom_site_aniso_label
_atom_site_aniso_U_11
_atom_site_aniso_U_22
_atom_site_aniso_U_33
_atom_site_aniso_U_23
_atom_site_aniso_U_13
_atom_site_aniso_U_12
I1 0.05939(14) 0.1133(2) 0.06356(15) -0.00021(10) 0.02419(10) 0.01575(9)
N2 0.0627(12) 0.0567(11) 0.0564(12) 0.0056(9) 0.0228(10) 0.0021(9)
C13 0.0472(11) 0.0488(11) 0.0439(11) -0.0009(8) 0.0078(9) -0.0032(9)
C10 0.0425(10) 0.0545(12) 0.0438(11) 0.0038(9) 0.0063(8) 0.0020(9)
C7 0.0414(9) 0.0478(11) 0.0488(11) -0.0037(9) 0.0070(8) -0.0025(8)
C4 0.0381(9) 0.0516(11) 0.0442(11) -0.0020(9) 0.0044(8) -0.0023(8)
C11 0.0561(12) 0.0536(12) 0.0562(13) 0.0135(10) 0.0157(10) 0.0069(10)
C14 0.0600(13) 0.0525(12) 0.0506(13) 0.0106(10) 0.0115(10) 0.0056(10)
C1 0.0389(10) 0.0712(14) 0.0446(12) -0.0031(10) 0.0065(8) 0.0022(10)
C9 0.0438(11) 0.0566(13) 0.0485(12) 0.0022(9) 0.0068(9) 0.0054(9)
C12 0.0533(12) 0.0517(12) 0.0576(13) 0.0090(10) 0.0154(10) 0.0102(10)
C3 0.0586(13) 0.0609(14) 0.0634(15) 0.0140(11) 0.0178(11) 0.0125(11)
C15 0.0519(12) 0.0567(12) 0.0510(13) 0.0088(10) 0.0088(10) 0.0122(10)
C2 0.0613(14) 0.0757(17) 0.0569(14) 0.0176(12) 0.0196(11) 0.0088(13)
C5 0.0568(13) 0.0605(14) 0.0586(15) 0.0110(11) 0.0176(11) 0.0079(11)
C6 0.0543(13) 0.0643(14) 0.0605(15) 0.0056(11) 0.0141(11) 0.0145(11)
C16 0.0703(16) 0.0724(17) 0.0717(18) 0.0037(14) 0.0305(14) 0.0102(14)
C8 0.0665(15) 0.0505(13) 0.0793(18) 0.0031(12) 0.0363(14) 0.0004(11)
C17 0.085(2) 0.0674(17) 0.0697(19) 0.0123(13) 0.0340(16) -0.0072(14)
N1 0.118(3) 0.0577(15) 0.136(3) 0.0239(15) 0.074(2) 0.0187(15)

loop_
_atom_type_symbol
_atom_type_description
_atom_type_scat_dispersion_real
_atom_type_scat_dispersion_imag
_atom_type_scat_source
C C 0.0033 0.0016 'International Tables Vol C Tables 4.2.6.8 and 6.1.1.4'
H H 0.0000 0.0000 'International Tables Vol C Tables 4.2.6.8 and 6.1.1.4'
I I -0.4742 1.8119 'International Tables Vol C Tables 4.2.6.8 and 6.1.1.4'
N N 0.0061 0.0033 'International Tables Vol C Tables 4.2.6.8 and 6.1.1.4'

loop_
_geom_angle_atom_site_label_1
_geom_angle_atom_site_label_2
_geom_angle_atom_site_label_3
_geom_angle
_geom_angle_site_symmetry_1
_geom_angle_site_symmetry_3
_geom_angle_publ_flag
C13 N2 C16 121.6(2) . . ?
C13 N2 C17 121.7(2) . . ?
C17 N2 C16 116.6(2) . . ?
N2 C13 C14 122.3(2) . . ?
N2 C13 C12 121.3(2) . . ?
C14 C13 C12 116.4(2) . . ?
C11 C10 C9 126.8(2) . . ?
C11 C10 C15 115.8(2) . . ?
C15 C10 C9 117.4(2) . . ?
C9 C7 C4 124.4(2) . . ?
C9 C7 C8 121.0(2) . . ?
C8 C7 C4 114.5(2) . . ?
C3 C4 C7 120.9(2) . . ?
C3 C4 C5 117.2(2) . . ?
C5 C4 C7 121.9(2) . . ?
C10 C11 H11 118.9 . . ?
C12 C11 C10 122.3(2) . . ?
C12 C11 H11 118.9 . . ?
C13 C14 H14 119.4 . . ?
C15 C14 C13 121.1(2) . . ?
C15 C14 H14 119.4 . . ?
C2 C1 I1 119.84(19) . . ?
C2 C1 C6 120.6(2) . . ?
C6 C1 I1 119.51(19) . . ?
C10 C9 H9 113.9 . . ?
C7 C9 C10 132.2(2) . . ?
C7 C9 H9 113.9 . . ?
C13 C12 H12 119.2 . . ?
C11 C12 C13 121.7(2) . . ?
C11 C12 H12 119.2 . . ?
C4 C3 H3 119.0 . . ?
C4 C3 C2 121.9(2) . . ?
C2 C3 H3 119.0 . . ?
C10 C15 H15 118.6 . . ?
C14 C15 C10 122.7(2) . . ?
C14 C15 H15 118.6 . . ?
C1 C2 C3 119.1(2) . . ?
C1 C2 H2 120.5 . . ?
C3 C2 H2 120.5 . . ?
C4 C5 H5 119.3 . . ?
C6 C5 C4 121.5(2) . . ?
C6 C5 H5 119.3 . . ?
C1 C6 C5 119.7(2) . . ?
C1 C6 H6 120.1 . . ?
C5 C6 H6 120.1 . . ?
N2 C16 H16A 109.5 . . ?
N2 C16 H16B 109.5 . . ?
N2 C16 H16C 109.5 . . ?
H16A C16 H16B 109.5 . . ?
H16A C16 H16C 109.5 . . ?
H16B C16 H16C 109.5 . . ?
N1 C8 C7 177.6(3) . . ?
N2 C17 H17A 109.5 . . ?
N2 C17 H17B 109.5 . . ?
N2 C17 H17C 109.5 . . ?
H17A C17 H17B 109.5 . . ?
H17A C17 H17C 109.5 . . ?
H17B C17 H17C 109.5 . . ?

loop_
_geom_bond_atom_site_label_1
_geom_bond_atom_site_label_2
_geom_bond_distance
_geom_bond_site_symmetry_2
_geom_bond_publ_flag
I1 C1 2.096(2) . ?
N2 C13 1.361(3) . ?
N2 C16 1.441(4) . ?
N2 C17 1.439(3) . ?
C13 C14 1.407(3) . ?
C13 C12 1.408(3) . ?
C10 C11 1.397(3) . ?
C10 C9 1.452(3) . ?
C10 C15 1.406(3) . ?
C7 C4 1.485(3) . ?
C7 C9 1.342(3) . ?
C7 C8 1.438(3) . ?
C4 C3 1.385(3) . ?
C4 C5 1.392(3) . ?
C11 H11 0.9300 . ?
C11 C12 1.376(3) . ?
C14 H14 0.9300 . ?
C14 C15 1.374(4) . ?
C1 C2 1.367(4) . ?
C1 C6 1.377(4) . ?
C9 H9 0.9300 . ?
C12 H12 0.9300 . ?
C3 H3 0.9300 . ?
C3 C2 1.390(4) . ?
C15 H15 0.9300 . ?
C2 H2 0.9300 . ?
C5 H5 0.9300 . ?
C5 C6 1.377(4) . ?
C6 H6 0.9300 . ?
C16 H16A 0.9600 . ?
C16 H16B 0.9600 . ?
C16 H16C 0.9600 . ?
C8 N1 1.143(4) . ?
C17 H17A 0.9600 . ?
C17 H17B 0.9600 . ?
C17 H17C 0.9600 . ?

loop_
_geom_torsion_atom_site_label_1
_geom_torsion_atom_site_label_2
_geom_torsion_atom_site_label_3
_geom_torsion_atom_site_label_4
_geom_torsion
_geom_torsion_site_symmetry_1
_geom_torsion_site_symmetry_2
_geom_torsion_site_symmetry_3
_geom_torsion_site_symmetry_4
_geom_torsion_publ_flag
I1 C1 C2 C3 178.2(2) . . . . ?
I1 C1 C6 C5 -177.9(2) . . . . ?
N2 C13 C14 C15 -179.8(2) . . . . ?
N2 C13 C12 C11 -179.8(3) . . . . ?
C13 C14 C15 C10 -0.3(4) . . . . ?
C10 C11 C12 C13 -0.5(4) . . . . ?
C7 C4 C3 C2 -179.5(2) . . . . ?
C7 C4 C5 C6 179.8(2) . . . . ?
C4 C7 C9 C10 177.2(2) . . . . ?
C4 C3 C2 C1 0.1(4) . . . . ?
C4 C5 C6 C1 -0.7(4) . . . . ?
C11 C10 C9 C7 -3.0(4) . . . . ?
C11 C10 C15 C14 0.3(4) . . . . ?
C14 C13 C12 C11 0.4(4) . . . . ?
C9 C10 C11 C12 -177.9(3) . . . . ?
C9 C10 C15 C14 178.5(2) . . . . ?
C9 C7 C4 C3 -176.7(2) . . . . ?
C9 C7 C4 C5 3.9(4) . . . . ?
C12 C13 C14 C15 0.0(4) . . . . ?
C3 C4 C5 C6 0.3(4) . . . . ?
C15 C10 C11 C12 0.1(4) . . . . ?
C15 C10 C9 C7 179.0(3) . . . . ?
C2 C1 C6 C5 0.8(4) . . . . ?
C5 C4 C3 C2 0.0(4) . . . . ?
C6 C1 C2 C3 -0.5(4) . . . . ?
C16 N2 C13 C14 179.5(3) . . . . ?
C16 N2 C13 C12 -0.2(4) . . . . ?
C8 C7 C4 C3 2.4(3) . . . . ?
C8 C7 C4 C5 -177.0(2) . . . . ?
C8 C7 C9 C10 -1.9(4) . . . . ?
C17 N2 C13 C14 -3.9(4) . . . . ?
C17 N2 C13 C12 176.4(3) . . . . ?
